data_4309586
loop_
_publ_author_name
'Mark S. Bailey'
'Daniel Y. Shen'
'Michael A. McGuire'
'Daniel C. Fredrickson'
'Brian H. Toby'
'Francis J. DiSalvo'
'Hisanori Yamane'
'Shinya Sasaki'
'Masahiko Shimada'

_publ_contact_author_address
; 
Dept. of Chemistry and Chemical Biology, Cornell University, Ithaca, NY, 14853
;
_publ_contact_author_email fjd3@cornell.edu
_publ_contact_author_fax 0016072554137
_publ_contact_author_name 'F.J. DiSalvo'
_publ_contact_author_phone 0016072557238
_publ_section_title
;
The Indium Subnitrides Ae6In4(InxLiy)N3-z (Ae = Sr and Ba)
;
_journal_name_full 'Inorganic Chemistry'
_journal_page_first 6680
_journal_page_last 6690
_journal_paper_doi 10.1021/ic050613i
_journal_volume 44
_journal_year 2005
_chemical_formula_structural Sr6Li0.92In4.32N2.49
_chemical_formula_sum 'In4.32 Li0.92 N2.49 Sr6'
_chemical_formula_weight 1063.04
_chemical_name_common 'Lithium Strontium Indium Nitride'
_chemical_name_systematic ' ?'
_space_group_IT_number 227
_symmetry_cell_setting cubic
_symmetry_space_group_name_Hall '-F 4vw 2vw 3'
_symmetry_space_group_name_H-M 'F d -3 m :2'
_audit_author_name mark
_audit_creation_date 2005-02-10T15:33
_audit_creation_method 'from EXP file using GSAS2CIF'
_audit_update_record ' 2005-02-10T15:33  Initial CIF as created by GSAS2CIF'
_cell_angle_alpha 90.0
_cell_angle_beta 90.0
_cell_angle_gamma 90.0
_cell_formula_units_Z 8
_cell_length_a 14.3752(4)
_cell_length_b 14.3752
_cell_length_c 14.3752
_cell_measurement_temperature 173
_cell_volume 2970.58(8)
_computing_structure_refinement GSAS
_computing_structure_solution 'EXPGUI and GSAS'
_exptl_crystal_density_diffrn 4.754
_pd_block_id 2005-02-10T15:33|SRINN_phase1|mark||
_pd_char_colour black_metallic
_pd_phase_name Sr-In-N
_pd_prep_temperature 1073
_refine_ls_goodness_of_fit_all 1.03
_refine_ls_matrix_type full
_refine_ls_number_parameters 26
_refine_ls_number_restraints 0
_refine_ls_shift/su_max 0.07
_refine_ls_shift/su_mean 0.01
_cod_data_source_file ic050613isi20050421_094422_2.cif
_cod_data_source_block SRINN_phase_1
_cod_depositor_comments
;
The following automatic conversions were performed:
'_geom_angle_publ_flag' value 'N' changed to 'n' according to
'/home/saulius/struct/CIF-dictionaries/cif_core.dic' dictionary named
'cif_core.dic' version 2.4.1 from 2010-06-29 (393
times).

'_geom_bond_publ_flag' value 'N' changed to 'n' according to
'/home/saulius/struct/CIF-dictionaries/cif_core.dic' dictionary named
'cif_core.dic' version 2.4.1 from 2010-06-29 (73 times).

Automatic conversion script
Id: cif_fix_enum 1527 2010-12-29 10:47:43Z saulius 
;
_cod_original_sg_symbol_H-M 'F d -3 m'
_cod_original_formula_sum In4.32Li0.92N2.49Sr6
_cod_database_code 4309586

loop_
_symmetry_equiv_pos_site_id
_symmetry_equiv_pos_as_xyz
1 +x,+y,+z
2 +z,+x,+y
3 +y,+z,+x
4 +x+1/4,+y+1/4,-z
5 -z,+x+1/4,+y+1/4
6 +y+1/4,-z,+x+1/4
7 -z+1/4,+x+1/2,-y+3/4
8 -y+3/4,-z+1/4,+x+1/2
9 +y+1/2,-z+1/4,-x+3/4
10 -x+3/4,+y+1/2,-z+1/4
11 -z+1/4,-x+3/4,+y+1/2
12 +x+1/2,-y+3/4,-z+1/4
13 +y,+x,+z
14 +z,+y,+x
15 +x,+z,+y
16 +y+1/4,+x+1/4,-z
17 -z,+y+1/4,+x+1/4
18 +x+1/4,-z,+y+1/4
19 -z+1/4,+y+1/2,-x+3/4
20 -x+3/4,-z+1/4,+y+1/2
21 +x+1/2,-z+1/4,-y+3/4
22 -y+3/4,+x+1/2,-z+1/4
23 -z+1/4,-y+3/4,+x+1/2
24 +y+1/2,-x+3/4,-z+1/4
-1 -x,-y,-z
-2 -z,-x,-y
-3 -y,-z,-x
-4 -x+3/4,-y+3/4,+z
-5 +z,-x+3/4,-y+3/4
-6 -y+3/4,+z,-x+3/4
-7 +z+3/4,-x+1/2,+y+1/4
-8 +y+1/4,+z+3/4,-x+1/2
-9 -y+1/2,+z+3/4,+x+1/4
-10 +x+1/4,-y+1/2,+z+3/4
-11 +z+3/4,+x+1/4,-y+1/2
-12 -x+1/2,+y+1/4,+z+3/4
-13 -y,-x,-z
-14 -z,-y,-x
-15 -x,-z,-y
-16 -y+3/4,-x+3/4,+z
-17 +z,-y+3/4,-x+3/4
-18 -x+3/4,+z,-y+3/4
-19 +z+3/4,-y+1/2,+x+1/4
-20 +x+1/4,+z+3/4,-y+1/2
-21 -x+1/2,+z+3/4,+y+1/4
-22 +y+1/4,-x+1/2,+z+3/4
-23 +z+3/4,+y+1/4,-x+1/2
-24 -y+1/2,+x+1/4,+z+3/4
101 +x,+y+1/2,+z+1/2
102 +z,+x+1/2,+y+1/2
103 +y,+z+1/2,+x+1/2
104 +x+1/4,+y+3/4,-z+1/2
105 -z,+x+3/4,+y+3/4
106 +y+1/4,-z+1/2,+x+3/4
107 -z+1/4,+x,-y+1/4
108 -y+3/4,-z+3/4,+x
109 +y+1/2,-z+3/4,-x+1/4
110 -x+3/4,+y,-z+3/4
111 -z+1/4,-x+1/4,+y
112 +x+1/2,-y+1/4,-z+3/4
113 +y,+x+1/2,+z+1/2
114 +z,+y+1/2,+x+1/2
115 +x,+z+1/2,+y+1/2
116 +y+1/4,+x+3/4,-z+1/2
117 -z,+y+3/4,+x+3/4
118 +x+1/4,-z+1/2,+y+3/4
119 -z+1/4,+y,-x+1/4
120 -x+3/4,-z+3/4,+y
121 +x+1/2,-z+3/4,-y+1/4
122 -y+3/4,+x,-z+3/4
123 -z+1/4,-y+1/4,+x
124 +y+1/2,-x+1/4,-z+3/4
-101 -x,-y+1/2,-z+1/2
-102 -z,-x+1/2,-y+1/2
-103 -y,-z+1/2,-x+1/2
-104 -x+3/4,-y+1/4,+z+1/2
-105 +z,-x+1/4,-y+1/4
-106 -y+3/4,+z+1/2,-x+1/4
-107 +z+3/4,-x,+y+3/4
-108 +y+1/4,+z+1/4,-x
-109 -y+1/2,+z+1/4,+x+3/4
-110 +x+1/4,-y,+z+1/4
-111 +z+3/4,+x+3/4,-y
-112 -x+1/2,+y+3/4,+z+1/4
-113 -y,-x+1/2,-z+1/2
-114 -z,-y+1/2,-x+1/2
-115 -x,-z+1/2,-y+1/2
-116 -y+3/4,-x+1/4,+z+1/2
-117 +z,-y+1/4,-x+1/4
-118 -x+3/4,+z+1/2,-y+1/4
-119 +z+3/4,-y,+x+3/4
-120 +x+1/4,+z+1/4,-y
-121 -x+1/2,+z+1/4,+y+3/4
-122 +y+1/4,-x,+z+1/4
-123 +z+3/4,+y+3/4,-x
-124 -y+1/2,+x+3/4,+z+1/4
201 +x+1/2,+y,+z+1/2
202 +z+1/2,+x,+y+1/2
203 +y+1/2,+z,+x+1/2
204 +x+3/4,+y+1/4,-z+1/2
205 -z+1/2,+x+1/4,+y+3/4
206 +y+3/4,-z,+x+3/4
207 -z+3/4,+x+1/2,-y+1/4
208 -y+1/4,-z+1/4,+x
209 +y,-z+1/4,-x+1/4
210 -x+1/4,+y+1/2,-z+3/4
211 -z+3/4,-x+3/4,+y
212 +x,-y+3/4,-z+3/4
213 +y+1/2,+x,+z+1/2
214 +z+1/2,+y,+x+1/2
215 +x+1/2,+z,+y+1/2
216 +y+3/4,+x+1/4,-z+1/2
217 -z+1/2,+y+1/4,+x+3/4
218 +x+3/4,-z,+y+3/4
219 -z+3/4,+y+1/2,-x+1/4
220 -x+1/4,-z+1/4,+y
221 +x,-z+1/4,-y+1/4
222 -y+1/4,+x+1/2,-z+3/4
223 -z+3/4,-y+3/4,+x
224 +y,-x+3/4,-z+3/4
-201 -x+1/2,-y,-z+1/2
-202 -z+1/2,-x,-y+1/2
-203 -y+1/2,-z,-x+1/2
-204 -x+1/4,-y+3/4,+z+1/2
-205 +z+1/2,-x+3/4,-y+1/4
-206 -y+1/4,+z,-x+1/4
-207 +z+1/4,-x+1/2,+y+3/4
-208 +y+3/4,+z+3/4,-x
-209 -y,+z+3/4,+x+3/4
-210 +x+3/4,-y+1/2,+z+1/4
-211 +z+1/4,+x+1/4,-y
-212 -x,+y+1/4,+z+1/4
-213 -y+1/2,-x,-z+1/2
-214 -z+1/2,-y,-x+1/2
-215 -x+1/2,-z,-y+1/2
-216 -y+1/4,-x+3/4,+z+1/2
-217 +z+1/2,-y+3/4,-x+1/4
-218 -x+1/4,+z,-y+1/4
-219 +z+1/4,-y+1/2,+x+3/4
-220 +x+3/4,+z+3/4,-y
-221 -x,+z+3/4,+y+3/4
-222 +y+3/4,-x+1/2,+z+1/4
-223 +z+1/4,+y+1/4,-x
-224 -y,+x+1/4,+z+1/4
301 +x+1/2,+y+1/2,+z
302 +z+1/2,+x+1/2,+y
303 +y+1/2,+z+1/2,+x
304 +x+3/4,+y+3/4,-z
305 -z+1/2,+x+3/4,+y+1/4
306 +y+3/4,-z+1/2,+x+1/4
307 -z+3/4,+x,-y+3/4
308 -y+1/4,-z+3/4,+x+1/2
309 +y,-z+3/4,-x+3/4
310 -x+1/4,+y,-z+1/4
311 -z+3/4,-x+1/4,+y+1/2
312 +x,-y+1/4,-z+1/4
313 +y+1/2,+x+1/2,+z
314 +z+1/2,+y+1/2,+x
315 +x+1/2,+z+1/2,+y
316 +y+3/4,+x+3/4,-z
317 -z+1/2,+y+3/4,+x+1/4
318 +x+3/4,-z+1/2,+y+1/4
319 -z+3/4,+y,-x+3/4
320 -x+1/4,-z+3/4,+y+1/2
321 +x,-z+3/4,-y+3/4
322 -y+1/4,+x,-z+1/4
323 -z+3/4,-y+1/4,+x+1/2
324 +y,-x+1/4,-z+1/4
-301 -x+1/2,-y+1/2,-z
-302 -z+1/2,-x+1/2,-y
-303 -y+1/2,-z+1/2,-x
-304 -x+1/4,-y+1/4,+z
-305 +z+1/2,-x+1/4,-y+3/4
-306 -y+1/4,+z+1/2,-x+3/4
-307 +z+1/4,-x,+y+1/4
-308 +y+3/4,+z+1/4,-x+1/2
-309 -y,+z+1/4,+x+1/4
-310 +x+3/4,-y,+z+3/4
-311 +z+1/4,+x+3/4,-y+1/2
-312 -x,+y+3/4,+z+3/4
-313 -y+1/2,-x+1/2,-z
-314 -z+1/2,-y+1/2,-x
-315 -x+1/2,-z+1/2,-y
-316 -y+1/4,-x+1/4,+z
-317 +z+1/2,-y+1/4,-x+3/4
-318 -x+1/4,+z+1/2,-y+3/4
-319 +z+1/4,-y,+x+1/4
-320 +x+3/4,+z+1/4,-y+1/2
-321 -x,+z+1/4,+y+1/4
-322 +y+3/4,-x,+z+3/4
-323 +z+1/4,+y+3/4,-x+1/2
-324 -y,+x+3/4,+z+3/4

loop_
_atom_site_type_symbol
_atom_site_label
_atom_site_fract_x
_atom_site_fract_y
_atom_site_fract_z
_atom_site_occupancy
_atom_site_thermal_displace_type
_atom_site_U_iso_or_equiv
_atom_site_symmetry_multiplicity
Sr Sr1 0.30806(21) 0.125 0.125 1.0 Uiso 0.0133(6) 48
In In1 0.30045(21) 0.30045(21) 0.30045(21) 1.0 Uiso 0.0089(13) 32
In In2 0.5 0.5 0.5 0.16 Uiso 0.0089(13) 16
N N1 0.01144(20) 0.01144(20) 0.01144(20) 0.5 Uiso 0.0130(12) 32
N N2 0.125 0.125 0.125 0.490(13) Uiso 0.0130(12) 8
Li Li1 0.5 0.5 0.5 0.46(6) Uiso 0.015(13) 16

loop_
_atom_type_symbol
_atom_type_number_in_cell
In 34.56
Li 7.36
N 19.924
Sr 48.0

loop_
_geom_angle_atom_site_label_1
_geom_angle_atom_site_label_2
_geom_angle_atom_site_label_3
_geom_angle
_geom_angle_site_symmetry_1
_geom_angle_site_symmetry_2
_geom_angle_site_symmetry_3
_geom_angle_publ_flag
Sr1 Sr1 Sr1 60.0000(6) 2_555 . 3_555 n
Sr1 Sr1 Sr1 146.967(23) 2_555 . -8_546 n
Sr1 Sr1 Sr1 90.0 2_555 . -22_555 n
Sr1 Sr1 Sr1 61.04(5) 2_555 . 106_554 n
Sr1 Sr1 Sr1 90.0 2_555 . 111_434 n
Sr1 Sr1 Sr1 110.74(6) 2_555 . 116_545 n
Sr1 Sr1 Sr1 60.0000(6) 2_555 . 119_434 n
Sr1 Sr1 In1 58.57(6) 2_555 . 1_555 n
Sr1 Sr1 In1 147.980(27) 2_555 . -8_645 n
Sr1 Sr1 In1 116.68(7) 2_555 . -10_654 n
Sr1 Sr1 In1 118.56(6) 2_555 . -105_544 n
Sr1 Sr1 In2 100.452(26) 2_555 . -5_465 n
Sr1 Sr1 In2 149.188(7) 2_555 . 101_544 n
Sr1 Sr1 N1 49.30(8) 2_555 . 4_555 n
Sr1 Sr1 N1 108.66(9) 2_555 . 6_555 n
Sr1 Sr1 N1 100.26(9) 2_555 . 107_433 n
Sr1 Sr1 N1 42.29(7) 2_555 . 111_433 n
Sr1 Sr1 N2 45.0 2_555 . 1_555 n
Sr1 Sr1 Sr1 90.0000(7) 3_555 . -8_546 n
Sr1 Sr1 Sr1 146.967(23) 3_555 . -22_555 n
Sr1 Sr1 Sr1 110.74(6) 3_555 . 106_554 n
Sr1 Sr1 Sr1 60.0000(6) 3_555 . 111_434 n
Sr1 Sr1 Sr1 61.04(5) 3_555 . 116_545 n
Sr1 Sr1 Sr1 90.0000(21) 3_555 . 119_434 n
Sr1 Sr1 In1 58.57(6) 3_555 . 1_555 n
Sr1 Sr1 In1 116.68(7) 3_555 . -8_645 n
Sr1 Sr1 In1 147.980(27) 3_555 . -10_654 n
Sr1 Sr1 In1 118.56(6) 3_555 . -105_544 n
Sr1 Sr1 In2 100.452(26) 3_555 . -5_465 n
Sr1 Sr1 In2 149.188(7) 3_555 . 101_544 n
Sr1 Sr1 N1 108.66(9) 3_555 . 4_555 n
Sr1 Sr1 N1 49.30(8) 3_555 . 6_555 n
Sr1 Sr1 N1 42.29(7) 3_555 . 107_433 n
Sr1 Sr1 N1 100.26(9) 3_555 . 111_433 n
Sr1 Sr1 N2 45.0000(10) 3_555 . 1_555 n
Sr1 Sr1 Sr1 113.93(5) -8_546 . -22_555 n
Sr1 Sr1 Sr1 151.00(8) -8_546 . 106_554 n
Sr1 Sr1 Sr1 61.04(5) -8_546 . 111_434 n
Sr1 Sr1 Sr1 57.92(10) -8_546 . 116_545 n
Sr1 Sr1 Sr1 110.74(6) -8_546 . 119_434 n
Sr1 Sr1 In1 119.45(6) -8_645 . 1_555 n
Sr1 Sr1 In1 55.66(7) -8_645 . -8_645 n
Sr1 Sr1 In1 96.01(9) -8_645 . -10_654 n
Sr1 Sr1 In1 61.56(4) -8_645 . -105_544 n
Sr1 Sr1 In2 98.27(7) -8_555 . -5_465 n
Sr1 Sr1 In2 59.188(7) -8_555 . 101_544 n
Sr1 Sr1 N1 150.89(4) -8_545 . 4_555 n
Sr1 Sr1 N1 40.88(7) -8_545 . 6_555 n
Sr1 Sr1 N1 47.94(8) -8_545 . 107_433 n
Sr1 Sr1 N1 150.33(7) -8_545 . 111_433 n
Sr1 Sr1 N2 104.50(4) -8_545 . 1_555 n
Sr1 Sr1 Sr1 57.92(10) -22_555 . 106_554 n
Sr1 Sr1 Sr1 110.74(6) -22_555 . 111_434 n
Sr1 Sr1 Sr1 151.00(8) -22_555 . 116_545 n
Sr1 Sr1 Sr1 61.04(5) -22_555 . 119_434 n
Sr1 Sr1 In1 119.45(6) -22_654 . 1_555 n
Sr1 Sr1 In1 96.01(9) -22_654 . -8_645 n
Sr1 Sr1 In1 55.66(7) -22_654 . -10_654 n
Sr1 Sr1 In1 61.56(4) -22_654 . -105_544 n
Sr1 Sr1 In2 98.27(7) -22_564 . -5_465 n
Sr1 Sr1 In2 59.188(7) -22_564 . 101_544 n
Sr1 Sr1 N1 40.88(7) -22_554 . 4_555 n
Sr1 Sr1 N1 150.89(4) -22_554 . 6_555 n
Sr1 Sr1 N1 150.33(7) -22_554 . 107_433 n
Sr1 Sr1 N1 47.94(8) -22_554 . 111_433 n
Sr1 Sr1 N2 104.50(4) -22_554 . 1_555 n
Sr1 Sr1 Sr1 146.967(23) 106_554 . 111_434 n
Sr1 Sr1 Sr1 113.93(5) 106_554 . 116_545 n
Sr1 Sr1 Sr1 90.0000(7) 106_554 . 119_434 n
Sr1 Sr1 In1 61.56(4) 106_554 . 1_555 n
Sr1 Sr1 In1 96.01(9) 106_554 . -8_645 n
Sr1 Sr1 In1 55.66(7) 106_554 . -10_654 n
Sr1 Sr1 In1 119.45(6) 106_554 . -105_544 n
Sr1 Sr1 In2 59.188(7) 106_554 . -5_465 n
Sr1 Sr1 In2 98.27(7) 106_554 . 101_544 n
Sr1 Sr1 N1 40.88(7) 106_554 . 4_555 n
Sr1 Sr1 N1 150.89(4) 106_554 . 6_555 n
Sr1 Sr1 N1 150.33(7) 106_554 . 107_433 n
Sr1 Sr1 N1 47.94(8) 106_554 . 111_433 n
Sr1 Sr1 N2 104.50(4) 106_554 . 1_555 n
Sr1 Sr1 Sr1 90.0 111_434 . 116_545 n
Sr1 Sr1 Sr1 60.0000(6) 111_434 . 119_434 n
Sr1 Sr1 In1 118.56(6) 111_533 . 1_555 n
Sr1 Sr1 In1 116.68(7) 111_533 . -8_645 n
Sr1 Sr1 In1 147.980(27) 111_533 . -10_654 n
Sr1 Sr1 In1 58.57(6) 111_533 . -105_544 n
Sr1 Sr1 In2 149.188(7) 111_443 . -5_465 n
Sr1 Sr1 In2 100.452(26) 111_443 . 101_544 n
Sr1 Sr1 N1 108.66(9) 111_433 . 4_555 n
Sr1 Sr1 N1 49.30(8) 111_433 . 6_555 n
Sr1 Sr1 N1 42.29(7) 111_433 . 107_433 n
Sr1 Sr1 N1 100.26(9) 111_433 . 111_433 n
Sr1 Sr1 N2 45.0 111_433 . 1_555 n
Sr1 Sr1 Sr1 146.967(23) 116_545 . 119_434 n
Sr1 Sr1 In1 61.56(4) 116_545 . 1_555 n
Sr1 Sr1 In1 55.66(7) 116_545 . -8_645 n
Sr1 Sr1 In1 96.01(9) 116_545 . -10_654 n
Sr1 Sr1 In1 119.45(6) 116_545 . -105_544 n
Sr1 Sr1 In2 59.188(7) 116_545 . -5_465 n
Sr1 Sr1 In2 98.27(7) 116_545 . 101_544 n
Sr1 Sr1 N1 150.89(4) 116_545 . 4_555 n
Sr1 Sr1 N1 40.88(7) 116_545 . 6_555 n
Sr1 Sr1 N1 47.94(8) 116_545 . 107_433 n
Sr1 Sr1 N1 150.33(7) 116_545 . 111_433 n
Sr1 Sr1 N2 104.50(4) 116_545 . 1_555 n
Sr1 Sr1 In1 118.56(6) 119_533 . 1_555 n
Sr1 Sr1 In1 147.980(27) 119_533 . -8_645 n
Sr1 Sr1 In1 116.68(7) 119_533 . -10_654 n
Sr1 Sr1 In1 58.57(6) 119_533 . -105_544 n
Sr1 Sr1 In2 149.188(7) 119_443 . -5_465 n
Sr1 Sr1 In2 100.452(26) 119_443 . 101_544 n
Sr1 Sr1 N1 49.30(8) 119_433 . 4_555 n
Sr1 Sr1 N1 108.66(9) 119_433 . 6_555 n
Sr1 Sr1 N1 100.26(9) 119_433 . 107_433 n
Sr1 Sr1 N1 42.29(7) 119_433 . 111_433 n
Sr1 Sr1 N2 45.0000(10) 119_433 . 1_555 n
In1 Sr1 In1 91.61(7) 1_555 . -8_645 n
In1 Sr1 In1 91.61(7) 1_555 . -10_654 n
In1 Sr1 In1 176.49(15) 1_555 . -105_544 n
In1 Sr1 In2 49.11(6) 1_555 . -5_465 n
In1 Sr1 In2 134.40(10) 1_555 . 101_544 n
In1 Sr1 N1 89.588(20) 1_555 . 4_555 n
In1 Sr1 N1 89.588(20) 1_555 . 6_555 n
In1 Sr1 N1 89.302(31) 1_555 . 107_433 n
In1 Sr1 N1 89.302(31) 1_555 . 111_433 n
In1 Sr1 N2 88.24(7) 1_555 . 1_555 n
In1 Sr1 In1 47.02(16) -8_645 . -10_654 n
In1 Sr1 In1 91.61(7) -8_645 . -105_544 n
In1 Sr1 In2 47.58(5) -8_555 . -5_465 n
In1 Sr1 In2 47.58(5) -8_555 . 101_544 n
In1 Sr1 N1 127.09(15) -8_545 . 4_555 n
In1 Sr1 N1 80.07(11) -8_545 . 6_555 n
In1 Sr1 N1 89.89(13) -8_545 . 107_433 n
In1 Sr1 N1 136.91(13) -8_545 . 111_433 n
In1 Sr1 N2 156.49(8) -8_545 . 1_555 n
In1 Sr1 In1 91.61(7) -10_654 . -105_544 n
In1 Sr1 In2 47.58(5) -10_564 . -5_465 n
In1 Sr1 In2 47.58(5) -10_564 . 101_544 n
In1 Sr1 N1 80.07(11) -10_554 . 4_555 n
In1 Sr1 N1 127.09(15) -10_554 . 6_555 n
In1 Sr1 N1 136.91(13) -10_554 . 107_433 n
In1 Sr1 N1 89.89(13) -10_554 . 111_433 n
In1 Sr1 N2 156.49(8) -10_554 . 1_555 n
In1 Sr1 In2 134.40(10) -105_454 . -5_465 n
In1 Sr1 In2 49.11(6) -105_454 . 101_544 n
In1 Sr1 N1 89.588(20) -105_444 . 4_555 n
In1 Sr1 N1 89.588(20) -105_444 . 6_555 n
In1 Sr1 N1 89.302(31) -105_444 . 107_433 n
In1 Sr1 N1 89.302(31) -105_444 . 111_433 n
In1 Sr1 N2 88.24(7) -105_444 . 1_555 n
In2 Sr1 In2 85.29(6) -5_465 . 101_544 n
In2 Sr1 N1 99.95(7) -5_455 . 4_555 n
In2 Sr1 N1 99.95(7) -5_455 . 6_555 n
In2 Sr1 N1 106.99(7) -5_455 . 107_433 n
In2 Sr1 N1 106.99(7) -5_455 . 111_433 n
In2 Sr1 N2 137.355(31) -5_455 . 1_555 n
In2 Sr1 N1 99.95(7) 101_544 . 4_555 n
In2 Sr1 N1 99.95(7) 101_544 . 6_555 n
In2 Sr1 N1 106.99(7) 101_544 . 107_433 n
In2 Sr1 N1 106.99(7) 101_544 . 111_433 n
In2 Sr1 N2 137.355(31) 101_544 . 1_555 n
N1 Sr1 N1 152.84(20) 4_555 . 6_555 n
N1 Sr1 N1 143.02(12) 4_555 . 107_433 n
N1 Sr1 N1 9.82(17) 4_555 . 111_433 n
N1 Sr1 N2 76.42(10) 4_555 . 1_555 n
N1 Sr1 N1 9.82(17) 6_555 . 107_433 n
N1 Sr1 N1 143.02(12) 6_555 . 111_433 n
N1 Sr1 N2 76.42(10) 6_555 . 1_555 n
N1 Sr1 N1 133.20(20) 107_433 . 111_433 n
N1 Sr1 N2 66.60(10) 107_433 . 1_555 n
N1 Sr1 N2 66.60(10) 111_433 . 1_555 n
Sr1 In1 Sr1 62.86(12) 1_555 . 2_555 n
Sr1 In1 Sr1 62.86(12) 1_555 . 3_555 n
Sr1 In1 Sr1 62.78(5) 1_555 . 106_554 n
Sr1 In1 Sr1 62.78(5) 1_555 . 116_545 n
Sr1 In1 Sr1 115.26(15) 1_555 . 204_455 n
Sr1 In1 In1 118.56(6) 1_555 . -4_654 n
Sr1 In1 In1 178.24(7) 1_555 . -5_555 n
Sr1 In1 In1 118.56(6) 1_555 . -6_645 n
Sr1 In1 In2 120.30(9) 1_555 . -4_564 n
Sr1 In1 In2 68.57(6) 1_555 . -5_465 n
Sr1 In1 In2 120.30(9) 1_555 . -6_555 n
Sr1 In1 Li1 120.30(9) 1_555 . -4_554 n
Sr1 In1 Li1 68.57(6) 1_555 . -5_455 n
Sr1 In1 Li1 120.30(9) 1_555 . -6_545 n
Sr1 In1 Sr1 62.86(12) 2_555 . 3_555 n
Sr1 In1 Sr1 62.78(5) 2_555 . 106_554 n
Sr1 In1 Sr1 115.26(15) 2_555 . 116_545 n
Sr1 In1 Sr1 62.78(5) 2_555 . 204_455 n
Sr1 In1 In1 118.56(6) 2_555 . -4_654 n
Sr1 In1 In1 118.56(6) 2_555 . -5_555 n
Sr1 In1 In1 178.24(7) 2_555 . -6_645 n
Sr1 In1 In2 120.30(9) 2_555 . -4_564 n
Sr1 In1 In2 120.30(9) 2_555 . -5_465 n
Sr1 In1 In2 68.57(6) 2_555 . -6_555 n
Sr1 In1 Li1 120.30(9) 2_555 . -4_554 n
Sr1 In1 Li1 120.30(9) 2_555 . -5_455 n
Sr1 In1 Li1 68.57(6) 2_555 . -6_545 n
Sr1 In1 Sr1 115.26(15) 3_555 . 106_554 n
Sr1 In1 Sr1 62.78(5) 3_555 . 116_545 n
Sr1 In1 Sr1 62.78(5) 3_555 . 204_455 n
Sr1 In1 In1 178.24(7) 3_555 . -4_654 n
Sr1 In1 In1 118.56(6) 3_555 . -5_555 n
Sr1 In1 In1 118.56(6) 3_555 . -6_645 n
Sr1 In1 In2 68.57(6) 3_555 . -4_564 n
Sr1 In1 In2 120.30(9) 3_555 . -5_465 n
Sr1 In1 In2 120.30(9) 3_555 . -6_555 n
Sr1 In1 Li1 68.57(6) 3_555 . -4_554 n
Sr1 In1 Li1 120.30(9) 3_555 . -5_455 n
Sr1 In1 Li1 120.30(9) 3_555 . -6_545 n
Sr1 In1 Sr1 115.96(5) 106_554 . 116_545 n
Sr1 In1 Sr1 115.96(5) 106_554 . 204_455 n
Sr1 In1 In1 66.49(8) 106_554 . -4_654 n
Sr1 In1 In1 116.68(7) 106_554 . -5_555 n
Sr1 In1 In1 116.68(7) 106_554 . -6_645 n
Sr1 In1 In2 176.16(18) 106_554 . -4_564 n
Sr1 In1 In2 65.372(7) 106_554 . -5_465 n
Sr1 In1 In2 65.372(7) 106_554 . -6_555 n
Sr1 In1 Li1 176.16(18) 106_554 . -4_554 n
Sr1 In1 Li1 65.372(7) 106_554 . -5_455 n
Sr1 In1 Li1 65.372(7) 106_554 . -6_545 n
Sr1 In1 Sr1 115.96(5) 116_545 . 204_455 n
Sr1 In1 In1 116.68(7) 116_545 . -4_654 n
Sr1 In1 In1 116.68(7) 116_545 . -5_555 n
Sr1 In1 In1 66.49(8) 116_545 . -6_645 n
Sr1 In1 In2 65.372(7) 116_545 . -4_564 n
Sr1 In1 In2 65.372(7) 116_545 . -5_465 n
Sr1 In1 In2 176.16(18) 116_545 . -6_555 n
Sr1 In1 Li1 65.372(7) 116_545 . -4_554 n
Sr1 In1 Li1 65.372(7) 116_545 . -5_455 n
Sr1 In1 Li1 176.16(18) 116_545 . -6_545 n
Sr1 In1 In1 116.68(7) 204_455 . -4_654 n
Sr1 In1 In1 66.49(8) 204_455 . -5_555 n
Sr1 In1 In1 116.68(7) 204_455 . -6_645 n
Sr1 In1 In2 65.372(7) 204_455 . -4_564 n
Sr1 In1 In2 176.16(18) 204_455 . -5_465 n
Sr1 In1 In2 65.372(7) 204_455 . -6_555 n
Sr1 In1 Li1 65.372(7) 204_455 . -4_554 n
Sr1 In1 Li1 176.16(18) 204_455 . -5_455 n
Sr1 In1 Li1 65.372(7) 204_455 . -6_545 n
In1 In1 In1 60.0000(6) -4_654 . -5_555 n
In1 In1 In1 60.0000(6) -4_654 . -6_645 n
In1 In1 In2 109.67(10) -4_564 . -4_564 n
In1 In1 In2 60.16(8) -4_564 . -5_465 n
In1 In1 In2 60.16(8) -4_564 . -6_555 n
In1 In1 Li1 109.67(10) -4_554 . -4_554 n
In1 In1 Li1 60.16(8) -4_554 . -5_455 n
In1 In1 Li1 60.16(8) -4_554 . -6_545 n
In1 In1 In1 60.0000(12) -5_555 . -6_645 n
In1 In1 In2 60.16(8) -5_465 . -4_564 n
In1 In1 In2 109.67(10) -5_465 . -5_465 n
In1 In1 In2 60.16(8) -5_465 . -6_555 n
In1 In1 Li1 60.16(8) -5_455 . -4_554 n
In1 In1 Li1 109.67(10) -5_455 . -5_455 n
In1 In1 Li1 60.16(8) -5_455 . -6_545 n
In1 In1 In2 60.16(8) -6_555 . -4_564 n
In1 In1 In2 60.16(8) -6_555 . -5_465 n
In1 In1 In2 109.67(10) -6_555 . -6_555 n
In1 In1 Li1 60.16(8) -6_545 . -4_554 n
In1 In1 Li1 60.16(8) -6_545 . -5_455 n
In1 In1 Li1 109.67(10) -6_545 . -6_545 n
In2 In1 In2 113.06(8) -4_564 . -5_465 n
In2 In1 In2 113.06(8) -4_564 . -6_555 n
In2 In1 Li1 0.0 -4_554 . -4_554 n
In2 In1 Li1 113.06(8) -4_554 . -5_455 n
In2 In1 Li1 113.06(8) -4_554 . -6_545 n
In2 In1 In2 113.06(8) -5_465 . -6_555 n
In2 In1 Li1 113.06(8) -5_455 . -4_554 n
In2 In1 Li1 0.0 -5_455 . -5_455 n
In2 In1 Li1 113.06(8) -5_455 . -6_545 n
In2 In1 Li1 113.06(8) -6_545 . -4_554 n
In2 In1 Li1 113.06(8) -6_545 . -5_455 n
In2 In1 Li1 0.0 -6_545 . -6_545 n
Li1 In1 Li1 113.06(8) -4_554 . -5_455 n
Li1 In1 Li1 113.06(8) -4_554 . -6_545 n
Li1 In1 Li1 113.06(8) -5_455 . -6_545 n
Sr1 In2 Sr1 118.376(13) 101_555 . 108_444 n
Sr1 In2 Sr1 118.376(13) 101_555 . 122_435 n
Sr1 In2 Sr1 179.9802 101_555 . -101_545 n
Sr1 In2 Sr1 61.624(13) 101_555 . -108_546 n
Sr1 In2 Sr1 61.624(13) 101_555 . -122_555 n
Sr1 In2 In1 67.05(5) 101_555 . 4_556 n
Sr1 In2 In1 117.68(9) 101_555 . 5_655 n
Sr1 In2 In1 67.05(5) 101_555 . 6_565 n
Sr1 In2 In1 112.95(5) 101_555 . -4_654 n
Sr1 In2 In1 62.32(9) 101_555 . -5_555 n
Sr1 In2 In1 112.95(5) 101_555 . -6_645 n
Sr1 In2 Sr1 118.376(13) 108_444 . 122_435 n
Sr1 In2 Sr1 61.624(13) 108_444 . -101_545 n
Sr1 In2 Sr1 179.9802 108_444 . -108_546 n
Sr1 In2 Sr1 61.624(13) 108_444 . -122_555 n
Sr1 In2 In1 117.68(10) 108_543 . 4_556 n
Sr1 In2 In1 67.05(5) 108_543 . 5_655 n
Sr1 In2 In1 67.05(5) 108_543 . 6_565 n
Sr1 In2 In1 62.32(10) 108_543 . -4_654 n
Sr1 In2 In1 112.95(5) 108_543 . -5_555 n
Sr1 In2 In1 112.95(5) 108_543 . -6_645 n
Sr1 In2 Sr1 61.624(13) 122_435 . -101_545 n
Sr1 In2 Sr1 61.624(13) 122_435 . -108_546 n
Sr1 In2 Sr1 179.9802 122_435 . -122_555 n
Sr1 In2 In1 67.05(5) 122_534 . 4_556 n
Sr1 In2 In1 67.05(5) 122_534 . 5_655 n
Sr1 In2 In1 117.68(9) 122_534 . 6_565 n
Sr1 In2 In1 112.95(5) 122_534 . -4_654 n
Sr1 In2 In1 112.95(5) 122_534 . -5_555 n
Sr1 In2 In1 62.32(9) 122_534 . -6_645 n
Sr1 In2 Sr1 118.376(13) -101_545 . -108_546 n
Sr1 In2 Sr1 118.376(13) -101_545 . -122_555 n
Sr1 In2 In1 112.95(5) -101_644 . 4_556 n
Sr1 In2 In1 62.32(9) -101_644 . 5_655 n
Sr1 In2 In1 112.95(5) -101_644 . 6_565 n
Sr1 In2 In1 67.05(5) -101_644 . -4_654 n
Sr1 In2 In1 117.68(9) -101_644 . -5_555 n
Sr1 In2 In1 67.05(5) -101_644 . -6_645 n
Sr1 In2 Sr1 118.376(13) -108_546 . -122_555 n
Sr1 In2 In1 62.32(10) -108_645 . 4_556 n
Sr1 In2 In1 112.95(5) -108_645 . 5_655 n
Sr1 In2 In1 112.95(5) -108_645 . 6_565 n
Sr1 In2 In1 117.68(10) -108_645 . -4_654 n
Sr1 In2 In1 67.05(5) -108_645 . -5_555 n
Sr1 In2 In1 67.05(5) -108_645 . -6_645 n
Sr1 In2 In1 112.95(5) -122_654 . 4_556 n
Sr1 In2 In1 112.95(5) -122_654 . 5_655 n
Sr1 In2 In1 62.32(9) -122_654 . 6_565 n
Sr1 In2 In1 67.05(5) -122_654 . -4_654 n
Sr1 In2 In1 67.05(5) -122_654 . -5_555 n
Sr1 In2 In1 117.68(9) -122_654 . -6_645 n
In1 In2 In1 59.67(16) 4_556 . 5_655 n
In1 In2 In1 59.67(16) 4_556 . 6_565 n
In1 In2 In1 180.0 4_556 . -4_654 n
In1 In2 In1 120.33(16) 4_556 . -5_555 n
In1 In2 In1 120.33(16) 4_556 . -6_645 n
In1 In2 In1 59.67(16) 5_655 . 6_565 n
In1 In2 In1 120.33(16) 5_655 . -4_654 n
In1 In2 In1 179.9557 5_655 . -5_555 n
In1 In2 In1 120.33(16) 5_655 . -6_645 n
In1 In2 In1 120.33(16) 6_565 . -4_654 n
In1 In2 In1 120.33(16) 6_565 . -5_555 n
In1 In2 In1 180.0 6_565 . -6_645 n
In1 In2 In1 59.67(16) -4_654 . -5_555 n
In1 In2 In1 59.67(16) -4_654 . -6_645 n
In1 In2 In1 59.67(16) -5_555 . -6_645 n
Sr1 N1 Sr1 170.18(17) 105_544 . 111_434 n
Sr1 N1 Sr1 81.39(15) 105_544 . 117_544 n
Sr1 N1 Sr1 91.18(8) 105_544 . 119_434 n
Sr1 N1 Sr1 81.39(15) 105_544 . 218_454 n
Sr1 N1 Sr1 91.18(8) 105_544 . 220_344 n
Sr1 N1 N1 48.85(10) 105_544 . -1_555 n
Sr1 N1 Sr1 91.18(8) 111_434 . 117_544 n
Sr1 N1 Sr1 95.41(14) 111_434 . 119_434 n
Sr1 N1 Sr1 91.18(8) 111_434 . 218_454 n
Sr1 N1 Sr1 95.41(14) 111_434 . 220_344 n
Sr1 N1 N1 121.33(10) 111_433 . -1_555 n
Sr1 N1 Sr1 170.18(17) 117_544 . 119_434 n
Sr1 N1 Sr1 81.39(15) 117_544 . 218_454 n
Sr1 N1 Sr1 91.18(8) 117_544 . 220_344 n
Sr1 N1 N1 48.85(10) 117_544 . -1_555 n
Sr1 N1 Sr1 91.18(8) 119_434 . 218_454 n
Sr1 N1 Sr1 95.41(14) 119_434 . 220_344 n
Sr1 N1 N1 121.33(10) 119_433 . -1_555 n
Sr1 N1 Sr1 170.18(17) 218_454 . 220_344 n
Sr1 N1 N1 48.85(10) 218_454 . -1_555 n
Sr1 N1 N1 121.33(10) 220_343 . -1_555 n
Sr1 N2 Sr1 90.0 1_555 . 2_555 n
Sr1 N2 Sr1 90.0 1_555 . 3_555 n
Sr1 N2 Sr1 90.0 1_555 . 111_434 n
Sr1 N2 Sr1 90.0 1_555 . 119_434 n
Sr1 N2 Sr1 180.0 1_555 . 220_344 n
Sr1 N2 Sr1 90.0 2_555 . 3_555 n
Sr1 N2 Sr1 180.0 2_555 . 111_434 n
Sr1 N2 Sr1 90.0 2_555 . 119_434 n
Sr1 N2 Sr1 90.0 2_555 . 220_344 n
Sr1 N2 Sr1 90.0 3_555 . 111_434 n
Sr1 N2 Sr1 180.0 3_555 . 119_434 n
Sr1 N2 Sr1 90.0 3_555 . 220_344 n
Sr1 N2 Sr1 90.0 111_434 . 119_434 n
Sr1 N2 Sr1 90.0 111_434 . 220_344 n
Sr1 N2 Sr1 90.0 119_434 . 220_344 n
In1 Li1 In1 59.67(16) 4_556 . 5_655 n
In1 Li1 In1 59.67(16) 4_556 . 6_565 n
In1 Li1 In1 180.0 4_556 . -4_654 n
In1 Li1 In1 120.33(16) 4_556 . -5_555 n
In1 Li1 In1 120.33(16) 4_556 . -6_645 n
In1 Li1 In1 59.67(16) 5_655 . 6_565 n
In1 Li1 In1 120.33(16) 5_655 . -4_654 n
In1 Li1 In1 179.9557 5_655 . -5_555 n
In1 Li1 In1 120.33(16) 5_655 . -6_645 n
In1 Li1 In1 120.33(16) 6_565 . -4_654 n
In1 Li1 In1 120.33(16) 6_565 . -5_555 n
In1 Li1 In1 180.0 6_565 . -6_645 n
In1 Li1 In1 59.67(16) -4_654 . -5_555 n
In1 Li1 In1 59.67(16) -4_654 . -6_645 n
In1 Li1 In1 59.67(16) -5_555 . -6_645 n

loop_
_geom_bond_atom_site_label_1
_geom_bond_atom_site_label_2
_geom_bond_distance
_geom_bond_site_symmetry_1
_geom_bond_site_symmetry_2
_geom_bond_publ_flag
Sr1 Sr1 3.721(4) . 2_555 n
Sr1 Sr1 3.721(4) . 3_555 n
Sr1 Sr1 3.8429(15) . -8_545 n
Sr1 Sr1 3.8429(15) . -22_554 n
Sr1 Sr1 3.8429(15) . 106_554 n
Sr1 Sr1 3.721(4) . 111_555 n
Sr1 Sr1 3.8429(15) . 116_545 n
Sr1 Sr1 3.721(4) . 119_555 n
Sr1 In1 3.568(4) . 1_555 n
Sr1 In1 3.7998(31) . -8_545 n
Sr1 In1 3.7998(31) . -10_554 n
Sr1 In1 3.568(4) . -105_544 n
Sr1 In2 3.7511(22) . -5_555 n
Sr1 In2 3.7511(22) . 101_544 n
Sr1 N1 2.8536(31) . 4_555 n
Sr1 N1 2.8536(31) . 6_555 n
Sr1 N1 2.5155(30) . 107_555 n
Sr1 N1 2.5155(30) . 111_555 n
Sr1 N2 2.6315(30) . 1_555 n
Sr1 Li1 3.7511(22) . -5_555 n
Sr1 Li1 3.7511(22) . 101_544 n
In1 Sr1 3.568(4) . 1_555 n
In1 Sr1 3.568(4) . 2_555 n
In1 Sr1 3.568(4) . 3_555 n
In1 Sr1 3.7998(31) . 106_554 n
In1 Sr1 3.7998(31) . 116_545 n
In1 Sr1 3.7998(31) . 204_455 n
In1 In1 3.031(9) . -4_555 n
In1 In1 3.031(9) . -5_555 n
In1 In1 3.031(9) . -6_555 n
In1 In2 3.0464(14) . -4_555 n
In1 In2 3.0464(14) . -5_555 n
In1 In2 3.0464(14) . -6_555 n
In1 Li1 3.0464(14) . -4_555 n
In1 Li1 3.0464(14) . -5_555 n
In1 Li1 3.0464(14) . -6_555 n
In2 Sr1 3.7511(22) . 101_555 n
In2 Sr1 3.7511(22) . 108_555 n
In2 Sr1 3.7511(22) . 122_555 n
In2 Sr1 3.7511(22) . -101_644 n
In2 Sr1 3.7511(22) . -108_545 n
In2 Sr1 3.7511(22) . -122_554 n
In2 In1 3.0464(14) . 4_556 n
In2 In1 3.0464(14) . 5_655 n
In2 In1 3.0464(14) . 6_565 n
In2 In1 3.0464(14) . -4_555 n
In2 In1 3.0464(14) . -5_555 n
In2 In1 3.0464(14) . -6_555 n
N1 Sr1 2.8536(31) . 105_544 n
N1 Sr1 2.5155(30) . 111_555 n
N1 Sr1 2.8536(31) . 117_544 n
N1 Sr1 2.5155(30) . 119_555 n
N1 Sr1 2.8536(31) . 218_454 n
N1 Sr1 2.5155(30) . 220_555 n
N1 N1 0.570(10) . -1_555 n
N2 Sr1 2.6315(30) . 1_555 n
N2 Sr1 2.6315(30) . 2_555 n
N2 Sr1 2.6315(30) . 3_555 n
N2 Sr1 2.6315(30) . 111_555 n
N2 Sr1 2.6315(30) . 119_555 n
N2 Sr1 2.6315(30) . 220_555 n
Li1 Sr1 3.7511(22) . 101_555 n
Li1 Sr1 3.7511(22) . 108_555 n
Li1 Sr1 3.7511(22) . 122_555 n
Li1 Sr1 3.7511(22) . -101_644 n
Li1 Sr1 3.7511(22) . -108_545 n
Li1 Sr1 3.7511(22) . -122_554 n
Li1 In1 3.0464(14) . 4_556 n
Li1 In1 3.0464(14) . 5_655 n
Li1 In1 3.0464(14) . 6_565 n
Li1 In1 3.0464(14) . -4_555 n
Li1 In1 3.0464(14) . -5_555 n
Li1 In1 3.0464(14) . -6_555 n
